data_4027761
loop_
_publ_author_name
'Saurabh Mehta'
'Tuanli Yao'
'Richard C. Larock'

_publ_section_title
;
 Regio- and Stereoselective Synthesis of Cyclic Imidates via Electrophilic
 Cyclization of 2-(1-Alkynyl)benzamides. A Correction
;
_journal_name_full 'Journal of Organic Chemistry'
_journal_page_first 10938
_journal_page_last 10944
_journal_paper_doi 10.1021/jo301958q
_journal_volume 77
_journal_year 2012
_chemical_formula_sum 'C19 H17 Cl3 I N O3'
_chemical_formula_weight 540.59
_chemical_name_systematic
; 
 ? 
;
_space_group_IT_number 14
_symmetry_cell_setting monoclinic
_symmetry_space_group_name_Hall '-P 2ybc'
_symmetry_space_group_name_H-M 'P 1 21/c 1'
_atom_sites_solution_hydrogens geom
_atom_sites_solution_primary direct
_atom_sites_solution_secondary difmap
_audit_creation_method SHELXL-97
_cell_angle_alpha 90.00
_cell_angle_beta 95.567(10)
_cell_angle_gamma 90.00
_cell_formula_units_Z 4
_cell_length_a 14.655(9)
_cell_length_b 18.309(11)
_cell_length_c 7.846(5)
_cell_measurement_reflns_used 745
_cell_measurement_temperature 293(2)
_cell_measurement_theta_max 22.89
_cell_measurement_theta_min 2.22
_cell_volume 2095(2)
_computing_cell_refinement 'Bruker SAINT'
_computing_data_collection 'Bruker APEX2'
_computing_data_reduction 'Bruker SAINT'
_computing_molecular_graphics 'Bruker SHELXTL'
_computing_publication_material 'Bruker SHELXTL'
_computing_structure_refinement 'SHELXL-97 (Sheldrick, 2008)'
_computing_structure_solution 'SHELXS-97 (Sheldrick, 2008)'
_diffrn_ambient_temperature 293(2)
_diffrn_measured_fraction_theta_full 0.995
_diffrn_measured_fraction_theta_max 0.995
_diffrn_measurement_device_type 'Bruker SMART 1000 CCD'
_diffrn_measurement_method '\f and \w scans'
_diffrn_radiation_monochromator graphite
_diffrn_radiation_source 'fine-focus sealed tube'
_diffrn_radiation_type MoK\a
_diffrn_radiation_wavelength 0.71073
_diffrn_reflns_av_R_equivalents 0.0987
_diffrn_reflns_av_sigmaI/netI 0.0725
_diffrn_reflns_limit_h_max 14
_diffrn_reflns_limit_h_min -14
_diffrn_reflns_limit_k_max 18
_diffrn_reflns_limit_k_min -18
_diffrn_reflns_limit_l_max 7
_diffrn_reflns_limit_l_min -7
_diffrn_reflns_number 9731
_diffrn_reflns_theta_full 20.82
_diffrn_reflns_theta_max 20.82
_diffrn_reflns_theta_min 1.79
_exptl_absorpt_coefficient_mu 1.930
_exptl_absorpt_correction_T_max 0.74
_exptl_absorpt_correction_T_min 0.69
_exptl_absorpt_correction_type multi-scan
_exptl_crystal_colour pale
_exptl_crystal_density_diffrn 1.714
_exptl_crystal_density_meas ?
_exptl_crystal_description block
_exptl_crystal_F_000 1064
_exptl_crystal_size_max 0.32
_exptl_crystal_size_mid 0.26
_exptl_crystal_size_min 0.15
_refine_diff_density_max 2.270
_refine_diff_density_min -0.970
_refine_diff_density_rms 0.192
_refine_ls_extinction_method none
_refine_ls_goodness_of_fit_ref 1.111
_refine_ls_hydrogen_treatment constr
_refine_ls_matrix_type full
_refine_ls_number_parameters 247
_refine_ls_number_reflns 2183
_refine_ls_number_restraints 14
_refine_ls_restrained_S_all 1.108
_refine_ls_R_factor_all 0.0911
_refine_ls_R_factor_gt 0.0655
_refine_ls_shift/su_max 0.057
_refine_ls_shift/su_mean 0.002
_refine_ls_structure_factor_coef Fsqd
_refine_ls_weighting_details 'calc w=1/[\s^2^(Fo^2^)+(0.1196P)^2^+0.0000P] where P=(Fo^2^+2Fc^2^)/3'
_refine_ls_weighting_scheme calc
_refine_ls_wR_factor_gt 0.1678
_refine_ls_wR_factor_ref 0.1859
_reflns_number_gt 1607
_reflns_number_total 2183
_reflns_threshold_expression >2sigma(I)
_cod_data_source_file jo301958q_si_002.cif
_cod_data_source_block lar31
_cod_depositor_comments
;
The following automatic conversions were performed:

'_exptl_crystal_density_meas' value 'none' was changed to '?' - the
value is perceived as not measured.

Automatic conversion script
Id: cif_fix_values 3008 2015-01-20 13:52:24Z robertas 
;
_cod_database_code 4027761

loop_
_symmetry_equiv_pos_as_xyz
'x, y, z'
'-x, y+1/2, -z+1/2'
'-x, -y, -z'
'x, -y-1/2, z-1/2'

loop_
_atom_site_label
_atom_site_type_symbol
_atom_site_fract_x
_atom_site_fract_y
_atom_site_fract_z
_atom_site_U_iso_or_equiv
_atom_site_adp_type
_atom_site_occupancy
_atom_site_symmetry_multiplicity
_atom_site_calc_flag
_atom_site_refinement_flags
I1 I 0.52858(5) 0.22327(4) 0.19820(10) 0.0303(4) Uani 1 1 d .
C1 C 0.7464(9) 0.2806(7) 0.2211(19) 0.040(4) Uani 1 1 d .
H1 H 0.7266 0.2445 0.2923 0.048 Uiso 1 1 calc R
C2 C 0.8367(11) 0.2864(8) 0.198(2) 0.054(4) Uani 1 1 d .
H2 H 0.8784 0.2554 0.2580 0.064 Uiso 1 1 calc R
C3 C 0.8680(10) 0.3361(10) 0.088(2) 0.058(5) Uani 1 1 d .
H3 H 0.9298 0.3376 0.0703 0.069 Uiso 1 1 calc R
C4 C 0.8061(11) 0.3847(9) 0.004(2) 0.055(5) Uani 1 1 d .
H4 H 0.8265 0.4199 -0.0691 0.066 Uiso 1 1 calc R
C5 C 0.7140(10) 0.3805(7) 0.0288(17) 0.037(4) Uani 1 1 d .
H5 H 0.6724 0.4125 -0.0286 0.045 Uiso 1 1 calc R
C6 C 0.6837(8) 0.3287(7) 0.1392(16) 0.029(3) Uani 1 1 d .
C7 C 0.5873(7) 0.3279(6) 0.1789(15) 0.022(2) Uani 1 1 d U
C8 C 0.5390(7) 0.3883(6) 0.2127(15) 0.022(2) Uani 1 1 d U
C9 C 0.5295(8) 0.5118(7) 0.2452(15) 0.027(3) Uani 1 1 d .
C10 C 0.6432(10) 0.5955(8) 0.184(2) 0.051(4) Uani 1 1 d .
H10A H 0.6746 0.5510 0.1617 0.076 Uiso 1 1 calc R
H10B H 0.6789 0.6227 0.2715 0.076 Uiso 1 1 calc R
H10C H 0.6347 0.6241 0.0813 0.076 Uiso 1 1 calc R
C11 C 0.4454(8) 0.4811(7) 0.2913(16) 0.030(3) Uani 1 1 d .
C12 C 0.3703(8) 0.5143(7) 0.3481(16) 0.026(3) Uani 1 1 d .
H12 H 0.3688 0.5648 0.3605 0.031 Uiso 1 1 calc R
C13 C 0.2979(8) 0.4731(7) 0.3861(16) 0.031(3) Uani 1 1 d .
C14 C 0.2188(9) 0.5724(8) 0.495(2) 0.051(4) Uani 1 1 d .
H14A H 0.2696 0.5826 0.5784 0.077 Uiso 1 1 calc R
H14B H 0.1625 0.5829 0.5429 0.077 Uiso 1 1 calc R
H14C H 0.2233 0.6022 0.3955 0.077 Uiso 1 1 calc R
C15 C 0.3001(9) 0.3973(8) 0.3619(19) 0.044(3) Uani 1 1 d U
C16 C 0.2219(12) 0.2829(7) 0.376(3) 0.080(7) Uani 1 1 d .
H16A H 0.2292 0.2726 0.2584 0.120 Uiso 1 1 calc R
H16B H 0.1646 0.2633 0.4049 0.120 Uiso 1 1 calc R
H16C H 0.2712 0.2609 0.4479 0.120 Uiso 1 1 calc R
C17 C 0.3756(8) 0.3616(7) 0.3028(16) 0.028(3) Uani 1 1 d .
H17 H 0.3765 0.3112 0.2877 0.034 Uiso 1 1 calc R
C18 C 0.4491(8) 0.4054(7) 0.2678(16) 0.026(3) Uani 1 1 d .
C19 C 0.9211(12) 0.5807(9) 0.274(3) 0.077(6) Uani 1 1 d .
H19 H 0.8733 0.5649 0.3446 0.092 Uiso 1 1 calc R
Cl1 Cl 0.9989(3) 0.5093(3) 0.2606(8) 0.0976(18) Uani 1 1 d .
Cl2 Cl 0.8688(4) 0.5993(3) 0.0613(9) 0.112(2) Uani 1 1 d .
Cl3 Cl 0.9719(4) 0.6568(3) 0.3628(9) 0.117(2) Uani 1 1 d .
N1 N 0.5538(7) 0.5782(6) 0.2422(14) 0.037(3) Uani 1 1 d .
O1 O 0.5860(5) 0.4552(4) 0.2013(11) 0.030(2) Uani 1 1 d .
O2 O 0.2205(6) 0.4981(5) 0.4483(13) 0.046(3) Uani 1 1 d .
O3 O 0.2230(6) 0.3605(5) 0.4029(13) 0.048(2) Uani 1 1 d U

loop_
_atom_site_aniso_label
_atom_site_aniso_U_11
_atom_site_aniso_U_22
_atom_site_aniso_U_33
_atom_site_aniso_U_23
_atom_site_aniso_U_13
_atom_site_aniso_U_12
I1 0.0494(7) 0.0104(6) 0.0322(7) -0.0021(4) 0.0092(4) -0.0018(4)
C1 0.040(9) 0.028(9) 0.053(10) -0.005(8) 0.012(7) -0.001(7)
C2 0.066(12) 0.036(10) 0.056(11) -0.002(9) -0.003(9) -0.004(8)
C3 0.039(9) 0.055(12) 0.082(13) -0.007(11) 0.020(9) -0.002(9)
C4 0.062(12) 0.047(11) 0.060(12) -0.017(9) 0.030(9) -0.016(9)
C5 0.051(10) 0.030(9) 0.035(9) -0.003(7) 0.017(7) -0.006(7)
C6 0.046(9) 0.008(8) 0.034(8) -0.008(7) 0.018(7) 0.001(7)
C7 0.029(6) 0.008(6) 0.031(6) -0.001(5) 0.006(5) -0.003(4)
C8 0.031(6) 0.005(6) 0.030(6) -0.003(5) 0.003(5) -0.003(4)
C9 0.041(8) 0.012(9) 0.028(9) 0.004(6) -0.004(6) 0.004(7)
C10 0.059(11) 0.025(9) 0.071(12) 0.006(8) 0.023(8) -0.001(7)
C11 0.030(8) 0.029(10) 0.030(8) 0.008(7) -0.005(6) 0.004(6)
C12 0.027(8) 0.015(8) 0.035(8) -0.003(6) -0.002(6) -0.004(6)
C13 0.022(7) 0.035(10) 0.037(9) -0.007(7) -0.002(6) 0.007(7)
C14 0.036(9) 0.052(12) 0.066(12) -0.021(9) 0.004(7) 0.010(7)
C15 0.036(6) 0.033(7) 0.064(7) -0.006(5) 0.015(5) -0.004(5)
C16 0.088(13) 0.015(10) 0.14(2) -0.017(10) 0.056(13) -0.029(8)
C17 0.033(8) 0.015(8) 0.035(8) 0.003(6) 0.000(6) 0.000(6)
C18 0.035(8) 0.008(8) 0.035(9) 0.001(6) -0.003(6) 0.002(6)
C19 0.069(12) 0.056(13) 0.109(16) 0.033(11) 0.034(10) 0.002(9)
Cl1 0.092(4) 0.071(4) 0.131(5) 0.004(3) 0.013(3) 0.020(3)
Cl2 0.077(4) 0.102(5) 0.157(6) 0.029(4) 0.009(4) 0.010(3)
Cl3 0.104(4) 0.076(4) 0.177(7) -0.026(4) 0.040(4) -0.012(3)
N1 0.039(7) 0.024(9) 0.048(8) 0.002(6) 0.003(5) 0.000(5)
O1 0.035(5) 0.016(5) 0.040(6) -0.005(4) 0.008(4) 0.002(4)
O2 0.044(6) 0.019(6) 0.077(8) -0.006(5) 0.011(5) 0.010(4)
O3 0.040(5) 0.037(6) 0.069(6) -0.009(5) 0.019(4) -0.009(4)

loop_
_atom_type_symbol
_atom_type_description
_atom_type_scat_dispersion_real
_atom_type_scat_dispersion_imag
_atom_type_scat_source
C C 0.0033 0.0016 'International Tables Vol C Tables 4.2.6.8 and 6.1.1.4'
H H 0.0000 0.0000 'International Tables Vol C Tables 4.2.6.8 and 6.1.1.4'
N N 0.0061 0.0033 'International Tables Vol C Tables 4.2.6.8 and 6.1.1.4'
O O 0.0106 0.0060 'International Tables Vol C Tables 4.2.6.8 and 6.1.1.4'
I I -0.4742 1.8119 'International Tables Vol C Tables 4.2.6.8 and 6.1.1.4'
Cl Cl 0.1484 0.1585 'International Tables Vol C Tables 4.2.6.8 and 6.1.1.4'

loop_
_geom_angle_atom_site_label_1
_geom_angle_atom_site_label_2
_geom_angle_atom_site_label_3
_geom_angle
C2 C1 C6 119.9(14)
C2 C1 H1 120.0
C6 C1 H1 120.1
C1 C2 C3 122.1(15)
C1 C2 H2 119.0
C3 C2 H2 119.0
C2 C3 C4 118.9(14)
C2 C3 H3 120.6
C4 C3 H3 120.6
C5 C4 C3 119.7(15)
C5 C4 H4 120.1
C3 C4 H4 120.1
C4 C5 C6 120.2(14)
C4 C5 H5 119.9
C6 C5 H5 119.9
C1 C6 C5 119.1(12)
C1 C6 C7 120.1(12)
C5 C6 C7 120.6(12)
C8 C7 C6 124.3(10)
C8 C7 I1 120.2(8)
C6 C7 I1 115.4(8)
C7 C8 O1 115.4(9)
C7 C8 C18 137.6(11)
O1 C8 C18 107.0(9)
N1 C9 O1 122.3(11)
N1 C9 C11 129.2(11)
O1 C9 C11 108.5(10)
N1 C10 H10A 109.5
N1 C10 H10B 109.5
H10A C10 H10B 109.5
N1 C10 H10C 109.5
H10A C10 H10C 109.5
H10B C10 H10C 109.5
C12 C11 C18 121.7(11)
C12 C11 C9 130.2(12)
C18 C11 C9 108.1(11)
C13 C12 C11 119.6(12)
C13 C12 H12 120.2
C11 C12 H12 120.2
O2 C13 C12 126.2(12)
O2 C13 C15 114.4(11)
C12 C13 C15 119.4(11)
O2 C14 H14A 109.5
O2 C14 H14B 109.5
H14A C14 H14B 109.5
O2 C14 H14C 109.5
H14A C14 H14C 109.5
H14B C14 H14C 109.5
O3 C15 C13 115.0(11)
O3 C15 C17 122.6(12)
C13 C15 C17 122.4(12)
O3 C16 H16A 109.5
O3 C16 H16B 109.5
H16A C16 H16B 109.5
O3 C16 H16C 109.5
H16A C16 H16C 109.5
H16B C16 H16C 109.5
C18 C17 C15 116.5(12)
C18 C17 H17 121.7
C15 C17 H17 121.7
C17 C18 C11 120.2(11)
C17 C18 C8 132.3(11)
C11 C18 C8 107.5(10)
Cl3 C19 Cl1 112.1(10)
Cl3 C19 Cl2 110.9(9)
Cl1 C19 Cl2 108.0(11)
Cl3 C19 H19 108.6
Cl1 C19 H19 108.6
Cl2 C19 H19 108.6
C9 N1 C10 118.4(11)
C9 O1 C8 109.0(8)
C13 O2 C14 117.1(10)
C15 O3 C16 116.5(11)

loop_
_geom_bond_atom_site_label_1
_geom_bond_atom_site_label_2
_geom_bond_distance
I1 C7 2.112(11)
C1 C2 1.36(2)
C1 C6 1.384(18)
C1 H1 0.9300
C2 C3 1.36(2)
C2 H2 0.9300
C3 C4 1.39(2)
C3 H3 0.9300
C4 C5 1.384(19)
C4 H4 0.9300
C5 C6 1.386(17)
C5 H5 0.9300
C6 C7 1.477(16)
C7 C8 1.351(16)
C8 O1 1.412(14)
C8 C18 1.460(15)
C9 N1 1.267(16)
C9 O1 1.392(14)
C9 C11 1.433(17)
C10 N1 1.463(16)
C10 H10A 0.9600
C10 H10B 0.9600
C10 H10C 0.9600
C11 C12 1.370(17)
C11 C18 1.399(18)
C12 C13 1.358(17)
C12 H12 0.9300
C13 O2 1.357(14)
C13 C15 1.401(18)
C14 O2 1.409(16)
C14 H14A 0.9600
C14 H14B 0.9600
C14 H14C 0.9600
C15 O3 1.380(15)
C15 C17 1.403(18)
C16 O3 1.437(15)
C16 H16A 0.9600
C16 H16B 0.9600
C16 H16C 0.9600
C17 C18 1.392(17)
C17 H17 0.9300
C19 Cl3 1.70(2)
C19 Cl1 1.745(17)
C19 Cl2 1.80(2)
C19 H19 0.9800

loop_
_cod_related_entry_id
_cod_related_entry_database
_cod_related_entry_code
1 ChemSpider 30659576
